data_7040941
loop_
_publ_author_name
'Zhong, Yi-Qing'
'Xiao, Hui-Qiong'
'Yi, Xiao-Yi'

_publ_section_title
;
 Synthesis, structural characterization and catalysis of ruthenium(ii)
 complexes based on 2,5-bis(2'-pyridyl)pyrrole ligand.
;
_journal_issue 45
_journal_name_full 'Dalton transactions (Cambridge, England : 2003)'
_journal_page_first 18113
_journal_page_last 18119
_journal_paper_doi 10.1039/c6dt03464k
_journal_volume 45
_journal_year 2016
_chemical_formula_sum 'C22 H22 N4 O3 Ru'
_chemical_formula_weight 491.50
_chemical_name_systematic '[(PDP)Ru(COD)(NO3)]'
_space_group_crystal_system monoclinic
_space_group_IT_number 14
_space_group_name_Hall '-P 2ybc'
_space_group_name_H-M_alt 'P 1 21/c 1'
_symmetry_space_group_name_Hall '-P 2ybc'
_symmetry_space_group_name_H-M 'P 1 21/c 1'
_atom_sites_solution_hydrogens geom
_audit_creation_method SHELXL-2014
_audit_update_record
;
2016-08-05 deposited with the CCDC.
2016-10-13 downloaded from the CCDC.
;
_cell_angle_alpha 90
_cell_angle_beta 102.043(6)
_cell_angle_gamma 90
_cell_formula_units_Z 4
_cell_length_a 16.181(2)
_cell_length_b 9.1454(15)
_cell_length_c 13.653(2)
_cell_measurement_reflns_used 3503
_cell_measurement_temperature 293(2)
_cell_measurement_theta_max 27.17
_cell_measurement_theta_min 2.57
_cell_volume 1975.9(5)
_computing_cell_refinement 'Bruker SMART'
_computing_data_collection 'Bruker SMART'
_computing_data_reduction 'Bruker SAINT'
_computing_molecular_graphics 'Bruker SHELXTL'
_computing_publication_material 'Bruker SHELXTL'
_computing_structure_refinement 'Bruker SHELXTL'
_computing_structure_solution 'Bruker SHELXTL'
_diffrn_ambient_temperature 293(2)
_diffrn_measured_fraction_theta_full 0.986
_diffrn_measured_fraction_theta_max 0.979
_diffrn_measurement_device_type 'CCD area detector'
_diffrn_measurement_method 'phi and omega scans'
_diffrn_radiation_type MoK\a
_diffrn_radiation_wavelength 0.71073
_diffrn_reflns_av_R_equivalents 0.0370
_diffrn_reflns_av_unetI/netI 0.0524
_diffrn_reflns_Laue_measured_fraction_full 0.986
_diffrn_reflns_Laue_measured_fraction_max 0.979
_diffrn_reflns_limit_h_max 18
_diffrn_reflns_limit_h_min -21
_diffrn_reflns_limit_k_max 11
_diffrn_reflns_limit_k_min -10
_diffrn_reflns_limit_l_max 17
_diffrn_reflns_limit_l_min -14
_diffrn_reflns_number 10716
_diffrn_reflns_point_group_measured_fraction_full 0.986
_diffrn_reflns_point_group_measured_fraction_max 0.979
_diffrn_reflns_theta_full 25.242
_diffrn_reflns_theta_max 27.544
_diffrn_reflns_theta_min 2.572
_diffrn_source 'sealed tube'
_exptl_absorpt_coefficient_mu 0.826
_exptl_absorpt_correction_T_max 0.75
_exptl_absorpt_correction_T_min 0.69
_exptl_absorpt_correction_type multi-scan
_exptl_absorpt_process_details SADABS
_exptl_crystal_colour brown
_exptl_crystal_density_diffrn 1.652
_exptl_crystal_description block
_exptl_crystal_F_000 1000
_exptl_crystal_recrystallization_method 'Re-crystallisation from solvent: ????/???'
_exptl_crystal_size_max 0.15
_exptl_crystal_size_mid 0.07
_exptl_crystal_size_min 0.07
_refine_diff_density_max 1.155
_refine_diff_density_min -1.008
_refine_diff_density_rms 0.176
_refine_ls_extinction_method none
_refine_ls_goodness_of_fit_ref 1.018
_refine_ls_hydrogen_treatment constr
_refine_ls_matrix_type full
_refine_ls_number_parameters 271
_refine_ls_number_reflns 4476
_refine_ls_number_restraints 0
_refine_ls_restrained_S_all 1.018
_refine_ls_R_factor_all 0.0669
_refine_ls_R_factor_gt 0.0367
_refine_ls_shift/su_max 0.001
_refine_ls_shift/su_mean 0.000
_refine_ls_structure_factor_coef Fsqd
_refine_ls_weighting_details 'w=1/[\s^2^(Fo^2^)+(0.0574P)^2^] where P=(Fo^2^+2Fc^2^)/3'
_refine_ls_weighting_scheme calc
_refine_ls_wR_factor_gt 0.0884
_refine_ls_wR_factor_ref 0.1044
_reflns_Friedel_coverage 0.000
_reflns_number_gt 3401
_reflns_number_total 4476
_reflns_threshold_expression 'I > 2\s(I)'
_cod_data_source_file c6dt03464k2.cif
_cod_data_source_block 1
_cod_depositor_comments 'Adding full bibliography for 7040940--7040944.cif.'
_cod_database_code 7040941
_shelx_space_group_comment
;
The symmetry employed for this shelxl refinement is uniquely defined
by the following loop, which should always be used as a source of
symmetry information in preference to the above space-group names.
They are only intended as comments.
;
_shelxl_version_number 2014-3

loop_
_space_group_symop_operation_xyz
'x, y, z'
'-x, y+1/2, -z+1/2'
'-x, -y, -z'
'x, -y-1/2, z-1/2'

loop_
_atom_site_label
_atom_site_type_symbol
_atom_site_fract_x
_atom_site_fract_y
_atom_site_fract_z
_atom_site_U_iso_or_equiv
_atom_site_adp_type
_atom_site_occupancy
_atom_site_site_symmetry_order
_atom_site_calc_flag
_atom_site_refinement_flags_posn
_atom_site_refinement_flags_adp
Ru1 Ru 0.25763(2) 0.72147(3) 0.42468(2) 0.02947(11) Uani 1 1 d . .
N1 N 0.13447(19) 0.7332(3) 0.4660(2) 0.0350(6) Uani 1 1 d . .
N2 N 0.18822(17) 0.5724(3) 0.3424(2) 0.0315(6) Uani 1 1 d . .
N3 N 0.34547(18) 0.5851(3) 0.3633(2) 0.0380(7) Uani 1 1 d . .
N4 N 0.2758(2) 0.4590(4) 0.5619(3) 0.0498(8) Uani 1 1 d . .
O1 O 0.29898(17) 0.5927(3) 0.55517(18) 0.0479(7) Uani 1 1 d . .
O2 O 0.2078(3) 0.4286(6) 0.5660(4) 0.1224(18) Uani 1 1 d . .
O3 O 0.3314(3) 0.3681(5) 0.5699(5) 0.1252(18) Uani 1 1 d . .
C1 C 0.4302(2) 0.5817(5) 0.3881(3) 0.0514(10) Uani 1 1 d . .
H1A H 0.4577 0.6493 0.4346 0.062 Uiso 1 1 calc R U
C2 C 0.4785(3) 0.4834(6) 0.3481(4) 0.0652(13) Uani 1 1 d . .
H2A H 0.5372 0.4857 0.3669 0.078 Uiso 1 1 calc R U
C3 C 0.4396(3) 0.3830(6) 0.2809(4) 0.0687(14) Uani 1 1 d . .
H3A H 0.4718 0.3169 0.2530 0.082 Uiso 1 1 calc R U
C4 C 0.3535(3) 0.3786(5) 0.2541(3) 0.0525(10) Uani 1 1 d . .
H4A H 0.3265 0.3101 0.2079 0.063 Uiso 1 1 calc R U
C5 C 0.3065(2) 0.4796(4) 0.2977(3) 0.0390(8) Uani 1 1 d . .
C6 C 0.2159(2) 0.4761(4) 0.2837(3) 0.0380(8) Uani 1 1 d . .
C7 C 0.1481(3) 0.3896(4) 0.2368(3) 0.0458(9) Uani 1 1 d . .
H7A H 0.1495 0.3140 0.1917 0.055 Uiso 1 1 calc R U
C8 C 0.0780(2) 0.4391(4) 0.2711(3) 0.0465(9) Uani 1 1 d . .
H8A H 0.0233 0.4025 0.2531 0.056 Uiso 1 1 calc R U
C9 C 0.1048(2) 0.5539(4) 0.3376(3) 0.0369(7) Uani 1 1 d . .
C10 C 0.0739(2) 0.6451(4) 0.4088(3) 0.0372(7) Uani 1 1 d . .
C11 C -0.0076(2) 0.6420(4) 0.4257(3) 0.0448(9) Uani 1 1 d . .
H11A H -0.0487 0.5850 0.3853 0.054 Uiso 1 1 calc R U
C12 C -0.0279(3) 0.7234(5) 0.5025(4) 0.0528(10) Uani 1 1 d . .
H12A H -0.0825 0.7222 0.5142 0.063 Uiso 1 1 calc R U
C13 C 0.0331(3) 0.8052(5) 0.5605(3) 0.0533(10) Uani 1 1 d . .
H13A H 0.0209 0.8588 0.6136 0.064 Uiso 1 1 calc R U
C14 C 0.1130(3) 0.8091(5) 0.5411(3) 0.0481(9) Uani 1 1 d . .
H14A H 0.1538 0.8666 0.5815 0.058 Uiso 1 1 calc R U
C21 C 0.1953(3) 0.8906(4) 0.3242(3) 0.0468(9) Uani 1 1 d . .
H21A H 0.1428 0.8575 0.2804 0.056 Uiso 1 1 calc R U
C22 C 0.2666(2) 0.8476(4) 0.2919(3) 0.0440(9) Uani 1 1 d . .
H22A H 0.2546 0.7906 0.2298 0.053 Uiso 1 1 calc R U
C23 C 0.3460(3) 0.9376(7) 0.3050(3) 0.0788(17) Uani 1 1 d . .
H23A H 0.3803 0.8987 0.2606 0.095 Uiso 1 1 calc R U
H23B H 0.3303 1.0366 0.2833 0.095 Uiso 1 1 calc R U
C24 C 0.4000(3) 0.9448(5) 0.4090(3) 0.0582(11) Uani 1 1 d . .
H24A H 0.4083 1.0467 0.4282 0.070 Uiso 1 1 calc R U
H24B H 0.4551 0.9040 0.4074 0.070 Uiso 1 1 calc R U
C25 C 0.3649(2) 0.8655(4) 0.4886(3) 0.0454(9) Uani 1 1 d . .
H25A H 0.4077 0.8202 0.5413 0.055 Uiso 1 1 calc R U
C26 C 0.2936(3) 0.9147(4) 0.5203(3) 0.0481(9) Uani 1 1 d . .
H26A H 0.2950 0.8977 0.5915 0.058 Uiso 1 1 calc R U
C27 C 0.2453(3) 1.0501(5) 0.4783(4) 0.0713(14) Uani 1 1 d . .
H27A H 0.2131 1.0844 0.5264 0.086 Uiso 1 1 calc R U
H27B H 0.2855 1.1259 0.4714 0.086 Uiso 1 1 calc R U
C28 C 0.1854(4) 1.0298(5) 0.3784(4) 0.0799(16) Uani 1 1 d . .
H28A H 0.1280 1.0344 0.3889 0.096 Uiso 1 1 calc R U
H28B H 0.1928 1.1112 0.3355 0.096 Uiso 1 1 calc R U

loop_
_atom_site_aniso_label
_atom_site_aniso_U_11
_atom_site_aniso_U_22
_atom_site_aniso_U_33
_atom_site_aniso_U_23
_atom_site_aniso_U_13
_atom_site_aniso_U_12
Ru1 0.03113(17) 0.02923(14) 0.02734(16) -0.00149(10) 0.00447(10) -0.00283(11)
N1 0.0337(16) 0.0364(14) 0.0354(16) 0.0003(12) 0.0081(12) 0.0030(12)
N2 0.0311(15) 0.0297(13) 0.0323(15) -0.0046(11) 0.0033(11) -0.0043(11)
N3 0.0330(16) 0.0448(16) 0.0374(16) 0.0007(13) 0.0098(12) 0.0006(13)
N4 0.056(2) 0.0414(17) 0.0470(19) 0.0076(14) -0.0004(16) -0.0099(17)
O1 0.0607(18) 0.0388(13) 0.0385(14) 0.0087(11) -0.0028(12) -0.0082(12)
O2 0.079(3) 0.099(3) 0.193(5) 0.006(4) 0.036(3) -0.046(3)
O3 0.098(3) 0.049(2) 0.215(6) -0.010(3) 0.002(3) 0.002(2)
C1 0.037(2) 0.069(3) 0.047(2) 0.000(2) 0.0053(17) 0.0017(19)
C2 0.038(2) 0.088(3) 0.073(3) 0.001(3) 0.020(2) 0.011(2)
C3 0.065(3) 0.078(3) 0.071(3) -0.002(3) 0.034(3) 0.026(3)
C4 0.064(3) 0.048(2) 0.050(2) -0.0072(18) 0.021(2) 0.010(2)
C5 0.048(2) 0.0383(17) 0.0318(18) 0.0005(14) 0.0103(15) 0.0038(16)
C6 0.045(2) 0.0332(16) 0.0356(19) -0.0033(14) 0.0081(15) -0.0008(15)
C7 0.058(2) 0.0372(18) 0.039(2) -0.0095(15) 0.0048(17) -0.0081(17)
C8 0.044(2) 0.047(2) 0.044(2) -0.0010(17) -0.0008(17) -0.0145(17)
C9 0.0336(19) 0.0396(17) 0.0359(19) 0.0040(14) 0.0034(14) -0.0059(15)
C10 0.0339(18) 0.0365(17) 0.0402(19) 0.0064(14) 0.0058(15) 0.0015(14)
C11 0.0319(19) 0.047(2) 0.054(2) 0.0104(17) 0.0049(16) 0.0011(16)
C12 0.040(2) 0.056(2) 0.065(3) 0.013(2) 0.018(2) 0.0118(19)
C13 0.052(3) 0.058(2) 0.055(3) -0.003(2) 0.025(2) 0.011(2)
C14 0.050(2) 0.050(2) 0.046(2) -0.0054(17) 0.0131(18) 0.0028(18)
C21 0.056(2) 0.045(2) 0.038(2) 0.0116(16) 0.0073(18) 0.0065(18)
C22 0.051(2) 0.053(2) 0.0267(18) 0.0066(16) 0.0044(16) -0.0062(19)
C23 0.065(3) 0.116(5) 0.051(3) 0.028(3) 0.003(2) -0.040(3)
C24 0.056(3) 0.064(3) 0.053(3) 0.002(2) 0.007(2) -0.025(2)
C25 0.045(2) 0.051(2) 0.0341(19) -0.0026(16) -0.0052(16) -0.0174(17)
C26 0.062(3) 0.0419(19) 0.040(2) -0.0122(16) 0.0089(18) -0.0159(18)
C27 0.088(4) 0.040(2) 0.089(4) -0.015(2) 0.026(3) -0.006(2)
C28 0.132(5) 0.049(3) 0.060(3) 0.008(2) 0.021(3) 0.030(3)

loop_
_atom_type_symbol
_atom_type_description
_atom_type_scat_dispersion_real
_atom_type_scat_dispersion_imag
_atom_type_scat_source
C C 0.0033 0.0016 'International Tables Vol C Tables 4.2.6.8 and 6.1.1.4'
H H 0.0000 0.0000 'International Tables Vol C Tables 4.2.6.8 and 6.1.1.4'
N N 0.0061 0.0033 'International Tables Vol C Tables 4.2.6.8 and 6.1.1.4'
O O 0.0106 0.0060 'International Tables Vol C Tables 4.2.6.8 and 6.1.1.4'
Ru Ru -1.2594 0.8363 'International Tables Vol C Tables 4.2.6.8 and 6.1.1.4'

loop_
_geom_angle_atom_site_label_1
_geom_angle_atom_site_label_2
_geom_angle_atom_site_label_3
_geom_angle
N2 Ru1 O1 97.89(11)
N2 Ru1 C21 89.91(14)
O1 Ru1 C21 161.53(12)
N2 Ru1 C22 91.20(13)
O1 Ru1 C22 158.06(13)
C21 Ru1 C22 36.85(14)
N2 Ru1 N1 74.81(11)
O1 Ru1 N1 87.43(10)
C21 Ru1 N1 78.45(13)
C22 Ru1 N1 114.29(13)
N2 Ru1 N3 74.02(11)
O1 Ru1 N3 83.61(11)
C21 Ru1 N3 114.71(12)
C22 Ru1 N3 79.74(13)
N1 Ru1 N3 145.96(11)
N2 Ru1 C26 160.96(14)
O1 Ru1 C26 87.13(13)
C21 Ru1 C26 80.39(17)
C22 Ru1 C26 90.74(15)
N1 Ru1 C26 87.15(13)
N3 Ru1 C26 124.92(13)
N2 Ru1 C25 161.62(13)
O1 Ru1 C25 85.14(12)
C21 Ru1 C25 92.73(16)
C22 Ru1 C25 80.22(14)
N1 Ru1 C25 123.53(13)
N3 Ru1 C25 88.39(13)
C26 Ru1 C25 36.67(14)
C14 N1 C10 117.9(3)
C14 N1 Ru1 128.2(3)
C10 N1 Ru1 113.9(2)
C6 N2 C9 110.3(3)
C6 N2 Ru1 125.5(2)
C9 N2 Ru1 124.3(2)
C1 N3 C5 116.9(3)
C1 N3 Ru1 128.9(3)
C5 N3 Ru1 113.8(2)
O2 N4 O3 122.0(4)
O2 N4 O1 122.1(4)
O3 N4 O1 115.8(4)
N4 O1 Ru1 122.7(2)
N3 C1 C2 123.3(4)
N3 C1 H1A 118.3
C2 C1 H1A 118.3
C3 C2 C1 119.2(4)
C3 C2 H2A 120.4
C1 C2 H2A 120.4
C2 C3 C4 120.4(4)
C2 C3 H3A 119.8
C4 C3 H3A 119.8
C3 C4 C5 118.6(4)
C3 C4 H4A 120.7
C5 C4 H4A 120.7
N3 C5 C4 121.5(4)
N3 C5 C6 114.7(3)
C4 C5 C6 123.7(4)
N2 C6 C7 108.7(3)
N2 C6 C5 111.5(3)
C7 C6 C5 139.1(3)
C8 C7 C6 106.3(3)
C8 C7 H7A 126.9
C6 C7 H7A 126.9
C7 C8 C9 107.4(3)
C7 C8 H8A 126.3
C9 C8 H8A 126.3
N2 C9 C8 107.4(3)
N2 C9 C10 112.2(3)
C8 C9 C10 140.0(3)
N1 C10 C11 120.5(3)
N1 C10 C9 114.3(3)
C11 C10 C9 125.1(3)
C12 C11 C10 120.1(4)
C12 C11 H11A 120.0
C10 C11 H11A 120.0
C13 C12 C11 118.8(4)
C13 C12 H12A 120.6
C11 C12 H12A 120.6
C12 C13 C14 120.2(4)
C12 C13 H13A 119.9
C14 C13 H13A 119.9
N1 C14 C13 122.5(4)
N1 C14 H14A 118.7
C13 C14 H14A 118.7
C22 C21 C28 125.8(4)
C22 C21 Ru1 71.9(2)
C28 C21 Ru1 112.2(3)
C22 C21 H21A 113.3
C28 C21 H21A 113.3
Ru1 C21 H21A 113.3
C21 C22 C23 123.9(4)
C21 C22 Ru1 71.27(19)
C23 C22 Ru1 113.2(3)
C21 C22 H22A 113.8
C23 C22 H22A 113.8
Ru1 C22 H22A 113.8
C24 C23 C22 116.7(3)
C24 C23 H23A 108.1
C22 C23 H23A 108.1
C24 C23 H23B 108.1
C22 C23 H23B 108.1
H23A C23 H23B 107.3
C23 C24 C25 115.2(3)
C23 C24 H24A 108.5
C25 C24 H24A 108.5
C23 C24 H24B 108.5
C25 C24 H24B 108.5
H24A C24 H24B 107.5
C26 C25 C24 122.0(4)
C26 C25 Ru1 71.4(2)
C24 C25 Ru1 112.6(2)
C26 C25 H25A 114.5
C24 C25 H25A 114.5
Ru1 C25 H25A 114.5
C25 C26 C27 123.1(4)
C25 C26 Ru1 71.9(2)
C27 C26 Ru1 112.4(3)
C25 C26 H26A 114.1
C27 C26 H26A 114.1
Ru1 C26 H26A 114.1
C28 C27 C26 115.2(4)
C28 C27 H27A 108.5
C26 C27 H27A 108.5
C28 C27 H27B 108.5
C26 C27 H27B 108.5
H27A C27 H27B 107.5
C21 C28 C27 115.8(4)
C21 C28 H28A 108.3
C27 C28 H28A 108.3
C21 C28 H28B 108.3
C27 C28 H28B 108.3
H28A C28 H28B 107.4

loop_
_geom_bond_atom_site_label_1
_geom_bond_atom_site_label_2
_geom_bond_distance
Ru1 N2 1.963(3)
Ru1 O1 2.124(2)
Ru1 C21 2.171(4)
Ru1 C22 2.179(3)
Ru1 N1 2.184(3)
Ru1 N3 2.185(3)
Ru1 C26 2.202(4)
Ru1 C25 2.208(3)
N1 C14 1.343(5)
N1 C10 1.379(5)
N2 C6 1.331(4)
N2 C9 1.348(4)
N3 C1 1.343(5)
N3 C5 1.376(5)
N4 O2 1.147(5)
N4 O3 1.213(5)
N4 O1 1.287(4)
C1 C2 1.377(6)
C1 H1A 0.9300
C2 C3 1.356(7)
C2 H2A 0.9300
C3 C4 1.365(6)
C3 H3A 0.9300
C4 C5 1.406(5)
C4 H4A 0.9300
C5 C6 1.439(5)
C6 C7 1.395(5)
C7 C8 1.389(5)
C7 H7A 0.9300
C8 C9 1.396(5)
C8 H8A 0.9300
C9 C10 1.448(5)
C10 C11 1.385(5)
C11 C12 1.379(6)
C11 H11A 0.9300
C12 C13 1.355(6)
C12 H12A 0.9300
C13 C14 1.372(5)
C13 H13A 0.9300
C14 H14A 0.9300
C21 C22 1.375(5)
C21 C28 1.498(6)
C21 H21A 0.9800
C22 C23 1.506(6)
C22 H22A 0.9800
C23 C24 1.505(6)
C23 H23A 0.9700
C23 H23B 0.9700
C24 C25 1.514(5)
C24 H24A 0.9700
C24 H24B 0.9700
C25 C26 1.387(5)
C25 H25A 0.9800
C26 C27 1.512(6)
C26 H26A 0.9800
C27 C28 1.511(7)
C27 H27A 0.9700
C27 H27B 0.9700
C28 H28A 0.9700
C28 H28B 0.9700

loop_
_geom_torsion_atom_site_label_1
_geom_torsion_atom_site_label_2
_geom_torsion_atom_site_label_3
_geom_torsion_atom_site_label_4
_geom_torsion
O2 N4 O1 Ru1 -69.5(5)
O3 N4 O1 Ru1 114.8(4)
C5 N3 C1 C2 2.9(6)
Ru1 N3 C1 C2 175.6(3)
N3 C1 C2 C3 -0.7(7)
C1 C2 C3 C4 -0.7(8)
C2 C3 C4 C5 -0.2(7)
C1 N3 C5 C4 -3.7(5)
Ru1 N3 C5 C4 -177.6(3)
C1 N3 C5 C6 172.3(3)
Ru1 N3 C5 C6 -1.5(4)
C3 C4 C5 N3 2.5(6)
C3 C4 C5 C6 -173.2(4)
C9 N2 C6 C7 0.4(4)
Ru1 N2 C6 C7 -179.5(2)
C9 N2 C6 C5 -172.0(3)
Ru1 N2 C6 C5 8.2(4)
N3 C5 C6 N2 -3.5(4)
C4 C5 C6 N2 172.5(3)
N3 C5 C6 C7 -172.4(4)
C4 C5 C6 C7 3.6(7)
N2 C6 C7 C8 -0.2(4)
C5 C6 C7 C8 168.9(4)
C6 C7 C8 C9 0.0(4)
C6 N2 C9 C8 -0.3(4)
Ru1 N2 C9 C8 179.5(2)
C6 N2 C9 C10 173.4(3)
Ru1 N2 C9 C10 -6.8(4)
C7 C8 C9 N2 0.2(4)
C7 C8 C9 C10 -170.8(4)
C14 N1 C10 C11 3.4(5)
Ru1 N1 C10 C11 -179.4(2)
C14 N1 C10 C9 -172.9(3)
Ru1 N1 C10 C9 4.3(4)
N2 C9 C10 N1 0.8(4)
C8 C9 C10 N1 171.5(4)
N2 C9 C10 C11 -175.3(3)
C8 C9 C10 C11 -4.6(7)
N1 C10 C11 C12 -2.3(5)
C9 C10 C11 C12 173.5(4)
C10 C11 C12 C13 -0.2(6)
C11 C12 C13 C14 1.6(6)
C10 N1 C14 C13 -2.0(5)
Ru1 N1 C14 C13 -178.8(3)
C12 C13 C14 N1 -0.5(6)
C28 C21 C22 C23 -1.2(6)
Ru1 C21 C22 C23 -105.8(4)
C28 C21 C22 Ru1 104.7(4)
C21 C22 C23 C24 73.9(7)
Ru1 C22 C23 C24 -8.5(7)
C22 C23 C24 C25 -2.8(8)
C23 C24 C25 C26 -69.1(6)
C23 C24 C25 Ru1 12.5(6)
C24 C25 C26 C27 0.2(6)
Ru1 C25 C26 C27 -105.4(4)
C24 C25 C26 Ru1 105.5(3)
C25 C26 C27 C28 79.7(5)
Ru1 C26 C27 C28 -2.6(5)
C22 C21 C28 C27 -61.1(6)
Ru1 C21 C28 C27 22.0(6)
C26 C27 C28 C21 -12.8(6)
